data_4083152
loop_
_publ_author_name
'Naziruddin, Abbas Raja'
'Kuo, Chia-Liang'
'Lin, Wan-Jung'
'Lo, Wei-Hao'
'Lee, Chen-Shiang'
'Sun, Bian-Jian'
'Chang, A. Hsiu Hwa'
'Hwang, Wen-Shu'

_publ_section_title
;
 Ruthenium Complexes Bearing Unsymmetric CNC&#x2032; Pincer Ligands:
 Molecular Structures and Electronic Properties
;
_journal_issue 10
_journal_name_full Organometallics
_journal_page_first 2575
_journal_paper_doi 10.1021/om500205p
_journal_volume 33
_journal_year 2014
_chemical_formula_sum 'C91 H101 B2 N10 O Ru'
_chemical_formula_weight 1473.51
_chemical_name_systematic
; 
 ? 
;
_space_group_IT_number 2
_symmetry_cell_setting triclinic
_symmetry_space_group_name_Hall '-P 1'
_symmetry_space_group_name_H-M 'P -1'
_atom_sites_solution_hydrogens geom
_atom_sites_solution_primary direct
_atom_sites_solution_secondary difmap
_audit_creation_method SHELXL-97
_cell_angle_alpha 97.6770(10)
_cell_angle_beta 93.471(2)
_cell_angle_gamma 98.738(2)
_cell_formula_units_Z 2
_cell_length_a 11.3595(7)
_cell_length_b 13.9519(9)
_cell_length_c 26.7829(16)
_cell_measurement_reflns_used 5172
_cell_measurement_temperature 296(2)
_cell_measurement_theta_max 23.61
_cell_measurement_theta_min 2.29
_cell_volume 4143.7(4)
_computing_cell_refinement 'Bruker SAINT'
_computing_data_collection 'Bruker APEX2'
_computing_data_reduction 'Bruker SAINT'
_computing_molecular_graphics 'Bruker SHELXTL'
_computing_publication_material 'Bruker SHELXTL'
_computing_structure_refinement 'SHELXL-97 (Sheldrick, 2008)'
_computing_structure_solution 'SHELXS-97 (Sheldrick, 2008)'
_diffrn_ambient_temperature 296(2)
_diffrn_measured_fraction_theta_full 0.981
_diffrn_measured_fraction_theta_max 0.981
_diffrn_measurement_device_type 'Bruker APEX-II CCD'
_diffrn_measurement_method '\f and \w scans'
_diffrn_radiation_monochromator graphite
_diffrn_radiation_source 'fine-focus sealed tube'
_diffrn_radiation_type MoK\a
_diffrn_radiation_wavelength 0.71073
_diffrn_reflns_av_R_equivalents 0.0364
_diffrn_reflns_av_sigmaI/netI 0.0744
_diffrn_reflns_limit_h_max 13
_diffrn_reflns_limit_h_min -13
_diffrn_reflns_limit_k_max 16
_diffrn_reflns_limit_k_min -17
_diffrn_reflns_limit_l_max 32
_diffrn_reflns_limit_l_min -29
_diffrn_reflns_number 25723
_diffrn_reflns_theta_full 25.72
_diffrn_reflns_theta_max 25.72
_diffrn_reflns_theta_min 0.77
_exptl_absorpt_coefficient_mu 0.241
_exptl_absorpt_correction_T_max 0.9534
_exptl_absorpt_correction_T_min 0.9356
_exptl_absorpt_correction_type multi-scan
_exptl_absorpt_process_details SADABS
_exptl_crystal_colour orange
_exptl_crystal_density_diffrn 1.181
_exptl_crystal_density_method 'not measured'
_exptl_crystal_description block
_exptl_crystal_F_000 1558
_exptl_crystal_size_max 0.28
_exptl_crystal_size_mid 0.26
_exptl_crystal_size_min 0.20
_platon_squeeze_details
;
;
_refine_diff_density_max 0.998
_refine_diff_density_min -0.662
_refine_diff_density_rms 0.075
_refine_ls_extinction_method none
_refine_ls_goodness_of_fit_ref 1.071
_refine_ls_hydrogen_treatment constr
_refine_ls_matrix_type full
_refine_ls_number_parameters 928
_refine_ls_number_reflns 15508
_refine_ls_number_restraints 4
_refine_ls_restrained_S_all 1.074
_refine_ls_R_factor_all 0.0877
_refine_ls_R_factor_gt 0.0598
_refine_ls_shift/su_max 0.001
_refine_ls_shift/su_mean 0.000
_refine_ls_structure_factor_coef Fsqd
_refine_ls_weighting_details 'calc w=1/[\s^2^(Fo^2^)+(0.0833P)^2^+0.0000P] where P=(Fo^2^+2Fc^2^)/3'
_refine_ls_weighting_scheme calc
_refine_ls_wR_factor_gt 0.1485
_refine_ls_wR_factor_ref 0.1605
_reflns_number_gt 11169
_reflns_number_total 15508
_reflns_threshold_expression >2sigma(I)
_cod_data_source_file om500205p_si_002.cif
_cod_data_source_block RuL1BPh4
_cod_depositor_comments
;
The following automatic conversions were performed:

'_symmetry_cell_setting' value 'Triclinic' changed to 'triclinic'
according to
/usr/data/users/saulius/crontab/automatic-downloads/rss-feeds/ACS/lib/dictionaries/cif_core.dic
dictionary named 'cif_core.dic' version 2.4.2 from 2011-04-26.

Automatic conversion script
Id: cif_fix_values 2281 2013-09-26 08:29:07Z andrius 

 Adding full bibliography for 4083152--4083155.cif.
;
_cod_original_sg_symbol_H-M 'P-1   '
_cod_database_code 4083152

loop_
_symmetry_equiv_pos_as_xyz
'x, y, z'
'-x, -y, -z'

loop_
_atom_site_label
_atom_site_type_symbol
_atom_site_fract_x
_atom_site_fract_y
_atom_site_fract_z
_atom_site_U_iso_or_equiv
_atom_site_adp_type
_atom_site_occupancy
_atom_site_symmetry_multiplicity
_atom_site_calc_flag
_atom_site_refinement_flags
Ru1 Ru 0.28139(3) 0.01891(2) 0.255132(11) 0.02962(10) Uani 1 1 d .
N1 N 0.2489(3) -0.0009(2) 0.32935(13) 0.0392(8) Uani 1 1 d .
N2 N 0.0504(3) -0.1381(3) 0.20991(15) 0.0500(9) Uani 1 1 d .
N3 N 0.0739(3) -0.0880(2) 0.28963(15) 0.0507(9) Uani 1 1 d .
N4 N 0.4671(3) 0.1440(2) 0.33289(11) 0.0327(7) Uani 1 1 d .
N5 N 0.4586(2) 0.2254(2) 0.27102(11) 0.0299(6) Uani 1 1 d .
N6 N 0.2836(2) 0.0399(2) 0.17976(11) 0.0294(6) Uani 1 1 d .
N7 N 0.1312(3) 0.1243(2) 0.20035(12) 0.0356(7) Uani 1 1 d .
N8 N 0.1001(3) 0.1735(2) 0.27708(13) 0.0421(8) Uani 1 1 d .
N9 N 0.4551(3) -0.0930(2) 0.19982(11) 0.0327(7) Uani 1 1 d .
N10 N 0.4011(3) -0.1743(2) 0.25865(12) 0.0354(7) Uani 1 1 d .
C1 C 0.3238(4) 0.0319(3) 0.37146(15) 0.0408(9) Uani 1 1 d .
C2 C 0.2865(5) 0.0273(3) 0.41921(17) 0.0570(12) Uani 1 1 d .
H2 H 0.3380 0.0541 0.4476 0.068 Uiso 1 1 calc R
C3 C 0.1723(5) -0.0174(4) 0.4243(2) 0.0707(16) Uani 1 1 d .
H3 H 0.1469 -0.0220 0.4564 0.085 Uiso 1 1 calc R
C4 C 0.0957(5) -0.0552(3) 0.3825(2) 0.0636(14) Uani 1 1 d .
H4 H 0.0183 -0.0856 0.3856 0.076 Uiso 1 1 calc R
C5 C 0.1376(4) -0.0466(3) 0.33531(17) 0.0469(10) Uani 1 1 d .
C6 C 0.4518(4) 0.0655(3) 0.36304(15) 0.0422(9) Uani 1 1 d .
H6A H 0.4969 0.0872 0.3956 0.051 Uiso 1 1 calc R
H6B H 0.4844 0.0104 0.3464 0.051 Uiso 1 1 calc R
C7 C 0.4160(3) 0.1364(3) 0.28451(13) 0.0311(8) Uani 1 1 d .
H7 H 0.4795 0.1049 0.2695 0.037 Uiso 1 1 calc R
C8 C 0.5355(3) 0.2353(3) 0.34880(15) 0.0406(9) Uani 1 1 d .
H8 H 0.5778 0.2570 0.3801 0.049 Uiso 1 1 calc R
C9 C 0.5282(3) 0.2860(3) 0.31004(14) 0.0374(9) Uani 1 1 d .
H9 H 0.5637 0.3504 0.3095 0.045 Uiso 1 1 calc R
C10 C 0.1284(3) -0.0821(3) 0.24462(16) 0.0392(9) Uani 1 1 d .
C11 C -0.0382(4) -0.1455(4) 0.2807(2) 0.0694(15) Uani 1 1 d .
H11 H -0.0927 -0.1584 0.3045 0.083 Uiso 1 1 calc R
C12 C -0.0524(4) -0.1783(4) 0.2317(2) 0.0652(14) Uani 1 1 d .
H12 H -0.1183 -0.2203 0.2146 0.078 Uiso 1 1 calc R
C13 C 0.4333(3) 0.2583(3) 0.22328(14) 0.0346(8) Uani 1 1 d .
H13A H 0.4028 0.2017 0.1982 0.041 Uiso 1 1 calc R
H13B H 0.5072 0.2904 0.2124 0.041 Uiso 1 1 calc R
C14 C 0.3441(3) 0.3280(3) 0.22554(15) 0.0411(9) Uani 1 1 d .
H14A H 0.3747 0.3845 0.2507 0.049 Uiso 1 1 calc R
H14B H 0.2703 0.2959 0.2365 0.049 Uiso 1 1 calc R
C15 C 0.3170(5) 0.3630(3) 0.17561(18) 0.0688(14) Uani 1 1 d U
H15A H 0.2778 0.3075 0.1515 0.083 Uiso 1 1 calc R
H15B H 0.3916 0.3884 0.1627 0.083 Uiso 1 1 calc R
C16 C 0.2377(7) 0.4423(4) 0.1796(3) 0.1034(10) Uani 1 1 d U
H16A H 0.1660 0.4194 0.1945 0.155 Uiso 1 1 calc R
H16B H 0.2175 0.4571 0.1464 0.155 Uiso 1 1 calc R
H16C H 0.2798 0.5004 0.2002 0.155 Uiso 1 1 calc R
C17 C 0.0709(4) -0.1660(3) 0.15695(18) 0.0561(12) Uani 1 1 d U
H17A H 0.1377 -0.1214 0.1480 0.067 Uiso 1 1 calc R
H17B H 0.0007 -0.1609 0.1356 0.067 Uiso 1 1 calc R
C18 C 0.0978(6) -0.2729(5) 0.1474(2) 0.0907(19) Uani 1 1 d U
H18A H 0.1700 -0.2775 0.1676 0.109 Uiso 1 1 calc R
H18B H 0.0325 -0.3174 0.1575 0.109 Uiso 1 1 calc R
C19 C 0.1131(7) -0.3005(4) 0.0943(3) 0.1034(10) Uani 1 1 d U
H19A H 0.1840 -0.2603 0.0855 0.124 Uiso 1 1 calc R
H19B H 0.0451 -0.2873 0.0742 0.124 Uiso 1 1 calc R
C20 C 0.1247(7) -0.4070(4) 0.0811(3) 0.1034(10) Uani 1 1 d .
H20A H 0.2054 -0.4155 0.0897 0.155 Uiso 1 1 calc R
H20B H 0.1048 -0.4274 0.0456 0.155 Uiso 1 1 calc R
H20C H 0.0713 -0.4460 0.0998 0.155 Uiso 1 1 calc R
C21 C 0.1939(3) 0.0831(2) 0.16146(14) 0.0330(8) Uani 1 1 d .
C22 C 0.1711(4) 0.0903(3) 0.11160(15) 0.0413(9) Uani 1 1 d .
H22 H 0.1059 0.1174 0.1006 0.050 Uiso 1 1 calc R
C23 C 0.2472(4) 0.0564(3) 0.07821(15) 0.0445(10) Uani 1 1 d .
H23 H 0.2340 0.0596 0.0439 0.053 Uiso 1 1 calc R
C24 C 0.3439(4) 0.0175(3) 0.09586(14) 0.0403(9) Uani 1 1 d .
H24 H 0.3965 -0.0049 0.0735 0.048 Uiso 1 1 calc R
C25 C 0.3621(3) 0.0119(3) 0.14685(14) 0.0341(8) Uani 1 1 d .
C26 C 0.1652(3) 0.1157(3) 0.24959(15) 0.0328(8) Uani 1 1 d .
C27 C 0.0477(3) 0.1868(3) 0.19817(17) 0.0458(10) Uani 1 1 d .
H27 H 0.0117 0.2041 0.1693 0.055 Uiso 1 1 calc R
C28 C 0.0299(4) 0.2169(3) 0.24581(18) 0.0520(11) Uani 1 1 d .
H28 H -0.0214 0.2601 0.2564 0.062 Uiso 1 1 calc R
C29 C 0.4753(3) -0.0137(3) 0.16953(14) 0.0364(9) Uani 1 1 d .
H29A H 0.5242 -0.0324 0.1425 0.044 Uiso 1 1 calc R
H29B H 0.5196 0.0441 0.1906 0.044 Uiso 1 1 calc R
C30 C 0.3893(3) -0.0899(3) 0.24085(14) 0.0335(8) Uani 1 1 d .
C31 C 0.5068(4) -0.1763(3) 0.19297(16) 0.0432(10) Uani 1 1 d .
H31 H 0.5559 -0.1933 0.1678 0.052 Uiso 1 1 calc R
C32 C 0.4727(4) -0.2276(3) 0.22934(16) 0.0447(10) Uani 1 1 d .
H32 H 0.4930 -0.2879 0.2343 0.054 Uiso 1 1 calc R
C33 C 0.3445(4) -0.2102(3) 0.30174(15) 0.0412(9) Uani 1 1 d .
H33A H 0.3140 -0.1572 0.3214 0.049 Uiso 1 1 calc R
H33B H 0.4035 -0.2323 0.3233 0.049 Uiso 1 1 calc R
C34 C 0.2424(4) -0.2944(3) 0.28402(17) 0.0546(11) Uani 1 1 d .
H34A H 0.1837 -0.2719 0.2625 0.065 Uiso 1 1 calc R
H34B H 0.2732 -0.3469 0.2640 0.065 Uiso 1 1 calc R
C35 C 0.1820(5) -0.3338(4) 0.3279(2) 0.0740(14) Uani 1 1 d U
H35A H 0.1519 -0.2813 0.3482 0.089 Uiso 1 1 calc R
H35B H 0.2403 -0.3573 0.3492 0.089 Uiso 1 1 calc R
C36 C 0.0775(7) -0.4185(4) 0.3092(3) 0.1034(10) Uani 1 1 d U
H36A H 0.0162 -0.3939 0.2908 0.155 Uiso 1 1 calc R
H36B H 0.0454 -0.4452 0.3376 0.155 Uiso 1 1 calc R
H36C H 0.1063 -0.4688 0.2874 0.155 Uiso 1 1 calc R
C37 C 0.1136(4) 0.1992(4) 0.33207(17) 0.0596(13) Uani 1 1 d .
H37A H 0.1496 0.1497 0.3469 0.072 Uiso 1 1 calc R
H37B H 0.0354 0.2002 0.3447 0.072 Uiso 1 1 calc R
C38 C 0.1947(5) 0.3035(4) 0.34876(19) 0.0761(16) Uani 1 1 d .
H38A H 0.2694 0.3041 0.3329 0.091 Uiso 1 1 calc R
H38B H 0.1544 0.3533 0.3365 0.091 Uiso 1 1 calc R
C39 C 0.2218(7) 0.3289(5) 0.4045(2) 0.098(2) Uani 1 1 d .
H39A H 0.2650 0.2808 0.4168 0.118 Uiso 1 1 calc R
H39B H 0.1474 0.3266 0.4207 0.118 Uiso 1 1 calc R
C40 C 0.2966(7) 0.4316(4) 0.4190(3) 0.1034(10) Uani 1 1 d .
H40A H 0.3708 0.4338 0.4034 0.155 Uiso 1 1 calc R
H40B H 0.3124 0.4455 0.4550 0.155 Uiso 1 1 calc R
H40C H 0.2533 0.4795 0.4074 0.155 Uiso 1 1 calc R
C41 C 0.9034(3) 0.2090(3) 0.06214(13) 0.0350(8) Uani 1 1 d .
C42 C 1.0002(3) 0.2862(3) 0.07535(15) 0.0419(9) Uani 1 1 d .
H42 H 0.9955 0.3341 0.1025 0.050 Uiso 1 1 calc R
C43 C 1.1033(4) 0.2934(3) 0.04903(17) 0.0495(11) Uani 1 1 d .
H43 H 1.1643 0.3464 0.0587 0.059 Uiso 1 1 calc R
C44 C 1.1161(4) 0.2244(3) 0.00952(15) 0.0452(10) Uani 1 1 d .
H44 H 1.1850 0.2294 -0.0077 0.054 Uiso 1 1 calc R
C45 C 1.0238(4) 0.1468(3) -0.00419(15) 0.0454(10) Uani 1 1 d .
H45 H 1.0302 0.0985 -0.0309 0.055 Uiso 1 1 calc R
C46 C 0.9217(4) 0.1406(3) 0.02168(15) 0.0446(10) Uani 1 1 d .
H46 H 0.8614 0.0873 0.0114 0.054 Uiso 1 1 calc R
C47 C 0.7333(3) 0.0788(3) 0.08791(14) 0.0345(8) Uani 1 1 d .
C48 C 0.7912(3) 0.0238(3) 0.11912(16) 0.0446(10) Uani 1 1 d .
H48 H 0.8511 0.0567 0.1433 0.053 Uiso 1 1 calc R
C49 C 0.7631(3) -0.0770(3) 0.11538(16) 0.0454(10) Uani 1 1 d .
H49 H 0.8036 -0.1102 0.1369 0.054 Uiso 1 1 calc R
C50 C 0.6758(4) -0.1281(3) 0.08017(16) 0.0457(10) Uani 1 1 d .
H50 H 0.6567 -0.1959 0.0777 0.055 Uiso 1 1 calc R
C51 C 0.6166(4) -0.0782(3) 0.04850(15) 0.0423(9) Uani 1 1 d .
H51 H 0.5575 -0.1121 0.0243 0.051 Uiso 1 1 calc R
C52 C 0.6454(3) 0.0231(3) 0.05283(14) 0.0390(9) Uani 1 1 d .
H52 H 0.6037 0.0554 0.0312 0.047 Uiso 1 1 calc R
C53 C 0.6748(3) 0.2435(3) 0.05688(15) 0.0386(9) Uani 1 1 d .
C54 C 0.6927(4) 0.2799(4) 0.0125(2) 0.0676(14) Uani 1 1 d .
H54 H 0.7647 0.2764 -0.0019 0.081 Uiso 1 1 calc R
C55 C 0.6040(5) 0.3230(5) -0.0122(2) 0.0860(19) Uani 1 1 d .
H55 H 0.6188 0.3484 -0.0420 0.103 Uiso 1 1 calc R
C56 C 0.4972(5) 0.3270(4) 0.0079(3) 0.0785(18) Uani 1 1 d .
H56 H 0.4392 0.3556 -0.0080 0.094 Uiso 1 1 calc R
C57 C 0.4757(5) 0.2889(4) 0.0513(2) 0.0655(14) Uani 1 1 d .
H57 H 0.4023 0.2899 0.0648 0.079 Uiso 1 1 calc R
C58 C 0.5630(4) 0.2493(3) 0.07510(17) 0.0490(11) Uani 1 1 d .
H58 H 0.5470 0.2248 0.1050 0.059 Uiso 1 1 calc R
C59 C 0.7853(3) 0.2593(3) 0.14640(14) 0.0388(9) Uani 1 1 d .
C60 C 0.8203(4) 0.3613(3) 0.15373(17) 0.0520(11) Uani 1 1 d .
H60 H 0.8403 0.3919 0.1259 0.062 Uiso 1 1 calc R
C61 C 0.8264(4) 0.4190(4) 0.2008(2) 0.0646(14) Uani 1 1 d .
H61 H 0.8532 0.4861 0.2040 0.078 Uiso 1 1 calc R
C62 C 0.7932(4) 0.3774(5) 0.24202(18) 0.0661(15) Uani 1 1 d .
H62 H 0.7965 0.4156 0.2734 0.079 Uiso 1 1 calc R
C63 C 0.7551(4) 0.2791(4) 0.23662(17) 0.0593(14) Uani 1 1 d .
H63 H 0.7314 0.2501 0.2645 0.071 Uiso 1 1 calc R
C64 C 0.7512(3) 0.2207(3) 0.18933(15) 0.0448(10) Uani 1 1 d .
H64 H 0.7248 0.1537 0.1868 0.054 Uiso 1 1 calc R
B1 B 0.7761(4) 0.1972(4) 0.08927(17) 0.0383(10) Uani 1 1 d .
C65 C 0.5979(3) 0.7935(3) 0.44300(14) 0.0396(9) Uani 1 1 d .
C66 C 0.5133(4) 0.8541(4) 0.44533(17) 0.0564(12) Uani 1 1 d .
H66 H 0.5167 0.9019 0.4241 0.068 Uiso 1 1 calc R
C67 C 0.4228(5) 0.8474(5) 0.4779(2) 0.0748(16) Uani 1 1 d .
H67 H 0.3673 0.8900 0.4779 0.090 Uiso 1 1 calc R
C68 C 0.4146(4) 0.7792(4) 0.50975(18) 0.0628(14) Uani 1 1 d .
H68 H 0.3532 0.7744 0.5312 0.075 Uiso 1 1 calc R
C69 C 0.4968(5) 0.7177(5) 0.51003(19) 0.0740(16) Uani 1 1 d .
H69 H 0.4925 0.6708 0.5318 0.089 Uiso 1 1 calc R
C70 C 0.5872(4) 0.7259(4) 0.47746(18) 0.0623(13) Uani 1 1 d .
H70 H 0.6436 0.6843 0.4785 0.075 Uiso 1 1 calc R
C71 C 0.6504(3) 0.6982(3) 0.35682(15) 0.0373(9) Uani 1 1 d .
C72 C 0.5408(3) 0.6354(3) 0.35457(15) 0.0398(9) Uani 1 1 d .
H72 H 0.4929 0.6441 0.3812 0.048 Uiso 1 1 calc R
C73 C 0.5001(4) 0.5616(3) 0.31510(15) 0.0441(10) Uani 1 1 d .
H73 H 0.4266 0.5222 0.3158 0.053 Uiso 1 1 calc R
C74 C 0.5671(4) 0.5458(3) 0.27483(16) 0.0462(10) Uani 1 1 d .
H74 H 0.5395 0.4963 0.2480 0.055 Uiso 1 1 calc R
C75 C 0.6764(4) 0.6048(3) 0.27474(16) 0.0464(10) Uani 1 1 d .
H75 H 0.7232 0.5953 0.2477 0.056 Uiso 1 1 calc R
C76 C 0.7156(4) 0.6771(3) 0.31445(16) 0.0448(10) Uani 1 1 d .
H76 H 0.7901 0.7149 0.3136 0.054 Uiso 1 1 calc R
C77 C 0.7197(3) 0.8932(3) 0.37712(16) 0.0393(9) Uani 1 1 d .
C78 C 0.7718(4) 0.9823(3) 0.4061(2) 0.0603(13) Uani 1 1 d .
H78 H 0.7953 0.9831 0.4401 0.072 Uiso 1 1 calc R
C79 C 0.7895(4) 1.0695(3) 0.3858(2) 0.0678(15) Uani 1 1 d .
H79 H 0.8234 1.1270 0.4066 0.081 Uiso 1 1 calc R
C80 C 0.7589(4) 1.0731(4) 0.3364(2) 0.0613(13) Uani 1 1 d .
H80 H 0.7735 1.1317 0.3232 0.074 Uiso 1 1 calc R
C81 C 0.7063(4) 0.9886(4) 0.30679(19) 0.0580(12) Uani 1 1 d .
H81 H 0.6834 0.9890 0.2729 0.070 Uiso 1 1 calc R
C82 C 0.6869(4) 0.9018(3) 0.32732(17) 0.0466(10) Uani 1 1 d .
H82 H 0.6495 0.8456 0.3063 0.056 Uiso 1 1 calc R
C83 C 0.8258(4) 0.7768(3) 0.43076(16) 0.0433(10) Uani 1 1 d .
C84 C 0.9075(4) 0.7190(3) 0.41216(18) 0.0529(11) Uani 1 1 d .
H84 H 0.8895 0.6819 0.3803 0.063 Uiso 1 1 calc R
C85 C 1.0152(4) 0.7142(4) 0.4390(2) 0.0624(13) Uani 1 1 d .
H85 H 1.0661 0.6734 0.4252 0.075 Uiso 1 1 calc R
C86 C 1.0459(4) 0.7680(4) 0.4847(2) 0.0629(13) Uani 1 1 d .
H86 H 1.1182 0.7657 0.5024 0.076 Uiso 1 1 calc R
C87 C 0.9693(4) 0.8259(4) 0.5046(2) 0.0710(15) Uani 1 1 d .
H87 H 0.9891 0.8633 0.5363 0.085 Uiso 1 1 calc R
C88 C 0.8621(4) 0.8298(4) 0.47800(19) 0.0668(14) Uani 1 1 d .
H88 H 0.8118 0.8702 0.4927 0.080 Uiso 1 1 calc R
B2 B 0.6989(4) 0.7902(3) 0.40175(17) 0.0383(10) Uani 1 1 d .
O1 O 0.7575(6) 0.6705(4) 0.1417(2) 0.139(2) Uani 1 1 d .
C89 C 0.7081(7) 0.5997(4) 0.1137(2) 0.0847(19) Uani 1 1 d .
C90 C 0.5930(6) 0.5473(5) 0.1251(2) 0.101(2) Uani 1 1 d .
H90A H 0.5783 0.5693 0.1594 0.151 Uiso 1 1 calc R
H90B H 0.5951 0.4782 0.1210 0.151 Uiso 1 1 calc R
H90C H 0.5303 0.5602 0.1025 0.151 Uiso 1 1 calc R
C91 C 0.7601(7) 0.5594(5) 0.0669(3) 0.108(2) Uani 1 1 d .
H91A H 0.7374 0.5922 0.0394 0.162 Uiso 1 1 calc R
H91B H 0.7308 0.4905 0.0587 0.162 Uiso 1 1 calc R
H91C H 0.8457 0.5698 0.0725 0.162 Uiso 1 1 calc R

loop_
_atom_site_aniso_label
_atom_site_aniso_U_11
_atom_site_aniso_U_22
_atom_site_aniso_U_33
_atom_site_aniso_U_23
_atom_site_aniso_U_13
_atom_site_aniso_U_12
Ru1 0.02447(16) 0.02785(16) 0.03680(18) 0.00370(12) 0.01049(11) 0.00277(11)
N1 0.0387(18) 0.0309(16) 0.050(2) 0.0078(15) 0.0231(16) 0.0045(14)
N2 0.0345(19) 0.044(2) 0.069(3) 0.0078(19) 0.0058(18) -0.0017(16)
N3 0.0326(19) 0.0413(19) 0.077(3) 0.0089(19) 0.0230(18) -0.0051(15)
N4 0.0366(17) 0.0308(16) 0.0310(16) 0.0062(13) 0.0040(13) 0.0042(14)
N5 0.0255(15) 0.0282(15) 0.0345(16) 0.0038(13) 0.0040(12) 0.0000(12)
N6 0.0228(15) 0.0246(14) 0.0389(17) 0.0001(13) 0.0042(12) 0.0017(12)
N7 0.0243(16) 0.0314(16) 0.0480(19) -0.0020(14) -0.0001(14) 0.0027(13)
N8 0.0267(17) 0.048(2) 0.051(2) -0.0041(16) 0.0078(15) 0.0116(15)
N9 0.0311(16) 0.0320(16) 0.0381(17) 0.0076(14) 0.0114(13) 0.0089(13)
N10 0.0402(18) 0.0274(15) 0.0407(18) 0.0076(14) 0.0078(14) 0.0080(14)
C1 0.053(3) 0.034(2) 0.036(2) 0.0042(17) 0.0128(19) 0.0057(18)
C2 0.080(3) 0.044(2) 0.046(3) 0.004(2) 0.022(2) 0.000(2)
C3 0.098(4) 0.054(3) 0.058(3) 0.006(3) 0.042(3) -0.003(3)
C4 0.066(3) 0.048(3) 0.076(4) 0.005(3) 0.046(3) -0.008(2)
C5 0.047(2) 0.032(2) 0.062(3) 0.003(2) 0.024(2) 0.0013(19)
C6 0.051(2) 0.041(2) 0.036(2) 0.0085(18) 0.0042(18) 0.0087(19)
C7 0.0282(18) 0.036(2) 0.0328(19) 0.0066(16) 0.0093(15) 0.0131(16)
C8 0.032(2) 0.050(2) 0.035(2) 0.0002(19) 0.0017(16) -0.0018(18)
C9 0.029(2) 0.036(2) 0.043(2) 0.0027(18) 0.0016(16) -0.0038(16)
C10 0.0221(19) 0.032(2) 0.061(3) 0.0030(19) 0.0087(18) -0.0014(16)
C11 0.039(3) 0.059(3) 0.105(5) 0.006(3) 0.029(3) -0.012(2)
C12 0.033(2) 0.053(3) 0.105(4) 0.013(3) 0.008(3) -0.013(2)
C13 0.032(2) 0.034(2) 0.037(2) 0.0088(17) 0.0055(16) -0.0012(16)
C14 0.039(2) 0.032(2) 0.048(2) -0.0003(18) -0.0035(18) -0.0018(17)
C15 0.102(4) 0.045(3) 0.052(3) 0.012(2) -0.024(3) -0.004(2)
C16 0.139(3) 0.0653(17) 0.101(2) 0.0049(16) 0.004(2) 0.0106(16)
C17 0.043(3) 0.049(3) 0.069(3) 0.001(2) -0.011(2) -0.002(2)
C18 0.114(5) 0.088(4) 0.069(3) 0.006(3) 0.002(4) 0.019(4)
C19 0.139(3) 0.0653(17) 0.101(2) 0.0049(16) 0.004(2) 0.0106(16)
C20 0.139(3) 0.0653(17) 0.101(2) 0.0049(16) 0.004(2) 0.0106(16)
C21 0.0255(18) 0.0247(17) 0.044(2) -0.0034(16) -0.0049(16) -0.0015(15)
C22 0.038(2) 0.037(2) 0.046(2) -0.0011(18) -0.0113(18) 0.0080(18)
C23 0.051(3) 0.044(2) 0.036(2) 0.0001(18) -0.0045(19) 0.008(2)
C24 0.046(2) 0.042(2) 0.034(2) 0.0025(18) 0.0049(17) 0.0113(18)
C25 0.0283(19) 0.034(2) 0.038(2) 0.0018(17) 0.0064(16) 0.0018(16)
C26 0.0180(17) 0.0301(18) 0.048(2) 0.0026(17) 0.0078(15) -0.0014(14)
C27 0.026(2) 0.046(2) 0.062(3) -0.003(2) -0.0088(19) 0.0102(18)
C28 0.031(2) 0.046(2) 0.077(3) -0.006(2) 0.004(2) 0.0159(19)
C29 0.035(2) 0.039(2) 0.039(2) 0.0106(17) 0.0132(17) 0.0113(17)
C30 0.0309(19) 0.0293(19) 0.039(2) 0.0049(16) 0.0063(16) 0.0009(15)
C31 0.048(2) 0.040(2) 0.047(2) 0.0065(19) 0.0148(19) 0.0180(19)
C32 0.050(2) 0.040(2) 0.050(2) 0.007(2) 0.011(2) 0.0211(19)
C33 0.049(2) 0.032(2) 0.046(2) 0.0125(18) 0.0100(19) 0.0073(18)
C34 0.064(3) 0.045(2) 0.056(3) 0.009(2) 0.015(2) 0.006(2)
C35 0.094(4) 0.063(3) 0.071(4) 0.023(3) 0.035(3) 0.006(2)
C36 0.139(3) 0.0653(17) 0.101(2) 0.0049(16) 0.004(2) 0.0106(16)
C37 0.059(3) 0.069(3) 0.057(3) 0.001(2) 0.022(2) 0.030(3)
C38 0.092(4) 0.076(4) 0.053(3) 0.000(3) 0.016(3) -0.003(3)
C39 0.140(6) 0.076(4) 0.078(4) 0.003(3) -0.002(4) 0.025(4)
C40 0.139(3) 0.0653(17) 0.101(2) 0.0049(16) 0.004(2) 0.0106(16)
C41 0.032(2) 0.044(2) 0.0302(19) 0.0059(17) 0.0003(15) 0.0082(17)
C42 0.039(2) 0.045(2) 0.041(2) 0.0012(19) 0.0074(18) 0.0055(18)
C43 0.041(2) 0.048(2) 0.059(3) 0.012(2) 0.010(2) -0.001(2)
C44 0.039(2) 0.055(3) 0.045(2) 0.012(2) 0.0170(19) 0.008(2)
C45 0.047(2) 0.052(3) 0.039(2) 0.002(2) 0.0137(19) 0.011(2)
C46 0.039(2) 0.051(2) 0.040(2) 0.0012(19) 0.0046(18) -0.0040(19)
C47 0.0254(18) 0.044(2) 0.035(2) 0.0069(17) 0.0082(15) 0.0051(16)
C48 0.025(2) 0.056(3) 0.054(3) 0.014(2) 0.0018(18) 0.0044(18)
C49 0.033(2) 0.060(3) 0.050(3) 0.019(2) 0.0092(19) 0.016(2)
C50 0.043(2) 0.050(2) 0.048(2) 0.007(2) 0.022(2) 0.014(2)
C51 0.041(2) 0.048(2) 0.036(2) -0.0035(19) 0.0080(18) 0.0087(19)
C52 0.038(2) 0.048(2) 0.034(2) 0.0060(18) 0.0090(17) 0.0143(18)
C53 0.035(2) 0.033(2) 0.044(2) 0.0010(18) -0.0076(17) 0.0040(17)
C54 0.044(3) 0.088(4) 0.077(4) 0.040(3) -0.006(2) 0.011(3)
C55 0.074(4) 0.091(4) 0.097(5) 0.049(4) -0.017(3) 0.004(3)
C56 0.062(4) 0.060(3) 0.110(5) 0.004(3) -0.037(3) 0.023(3)
C57 0.052(3) 0.070(3) 0.071(3) -0.012(3) -0.016(3) 0.029(3)
C58 0.042(2) 0.053(3) 0.048(2) -0.008(2) -0.0072(19) 0.013(2)
C59 0.0222(18) 0.058(3) 0.039(2) 0.0069(19) 0.0028(16) 0.0150(18)
C60 0.046(3) 0.059(3) 0.054(3) 0.000(2) 0.011(2) 0.022(2)
C61 0.059(3) 0.063(3) 0.071(3) -0.014(3) 0.006(3) 0.030(3)
C62 0.059(3) 0.097(4) 0.046(3) -0.012(3) -0.004(2) 0.046(3)
C63 0.038(2) 0.108(4) 0.041(3) 0.012(3) 0.0089(19) 0.037(3)
C64 0.0241(19) 0.068(3) 0.046(2) 0.011(2) 0.0040(17) 0.0150(19)
B1 0.031(2) 0.051(3) 0.034(2) 0.005(2) 0.0030(18) 0.010(2)
C65 0.033(2) 0.042(2) 0.036(2) -0.0068(18) -0.0025(16) -0.0037(17)
C66 0.046(3) 0.073(3) 0.057(3) 0.020(2) 0.019(2) 0.017(2)
C67 0.053(3) 0.109(5) 0.075(4) 0.022(3) 0.022(3) 0.036(3)
C68 0.044(3) 0.102(4) 0.045(3) 0.016(3) 0.009(2) 0.014(3)
C69 0.064(3) 0.110(5) 0.057(3) 0.027(3) 0.020(3) 0.021(3)
C70 0.059(3) 0.075(3) 0.059(3) 0.012(3) 0.019(2) 0.020(3)
C71 0.038(2) 0.0299(19) 0.043(2) 0.0032(17) 0.0090(17) 0.0019(17)
C72 0.040(2) 0.039(2) 0.038(2) 0.0044(18) 0.0103(17) -0.0062(17)
C73 0.047(2) 0.031(2) 0.049(2) 0.0049(18) 0.0057(19) -0.0087(18)
C74 0.062(3) 0.0251(19) 0.048(2) 0.0020(18) 0.004(2) -0.0013(19)
C75 0.058(3) 0.039(2) 0.044(2) 0.0039(19) 0.017(2) 0.009(2)
C76 0.041(2) 0.035(2) 0.053(3) 0.0024(19) 0.0181(19) -0.0093(18)
C77 0.0242(19) 0.036(2) 0.055(3) -0.0030(18) 0.0090(17) -0.0002(16)
C78 0.063(3) 0.042(3) 0.067(3) -0.003(2) -0.015(2) -0.003(2)
C79 0.056(3) 0.030(2) 0.106(4) 0.000(3) -0.015(3) -0.011(2)
C80 0.039(3) 0.053(3) 0.095(4) 0.028(3) 0.004(3) 0.004(2)
C81 0.054(3) 0.060(3) 0.063(3) 0.015(3) 0.006(2) 0.011(2)
C82 0.043(2) 0.039(2) 0.056(3) 0.006(2) 0.008(2) 0.0000(19)
C83 0.037(2) 0.040(2) 0.050(2) 0.0013(19) 0.0101(18) -0.0020(18)
C84 0.055(3) 0.047(3) 0.060(3) 0.013(2) 0.011(2) 0.012(2)
C85 0.059(3) 0.065(3) 0.073(3) 0.026(3) 0.016(3) 0.023(3)
C86 0.042(3) 0.081(4) 0.066(3) 0.019(3) -0.003(2) 0.007(3)
C87 0.054(3) 0.077(4) 0.076(4) 0.003(3) -0.016(3) 0.008(3)
C88 0.052(3) 0.073(3) 0.070(3) -0.008(3) -0.011(3) 0.015(3)
B2 0.033(2) 0.035(2) 0.043(3) -0.001(2) 0.0072(19) -0.0023(19)
O1 0.186(6) 0.076(3) 0.129(4) 0.007(3) -0.019(4) -0.041(4)
C89 0.116(5) 0.058(3) 0.074(4) 0.023(3) -0.022(4) -0.002(4)
C90 0.112(6) 0.093(5) 0.088(5) 0.010(4) 0.002(4) -0.007(4)
C91 0.130(6) 0.088(5) 0.116(6) 0.040(4) 0.014(5) 0.022(4)

loop_
_atom_type_symbol
_atom_type_description
_atom_type_scat_dispersion_real
_atom_type_scat_dispersion_imag
_atom_type_scat_source
C C 0.0033 0.0016 'International Tables Vol C Tables 4.2.6.8 and 6.1.1.4'
H H 0.0000 0.0000 'International Tables Vol C Tables 4.2.6.8 and 6.1.1.4'
B B 0.0013 0.0007 'International Tables Vol C Tables 4.2.6.8 and 6.1.1.4'
N N 0.0061 0.0033 'International Tables Vol C Tables 4.2.6.8 and 6.1.1.4'
O O 0.0106 0.0060 'International Tables Vol C Tables 4.2.6.8 and 6.1.1.4'
Ru Ru -1.2594 0.8363 'International Tables Vol C Tables 4.2.6.8 and 6.1.1.4'

loop_
_geom_angle_atom_site_label_1
_geom_angle_atom_site_label_2
_geom_angle_atom_site_label_3
_geom_angle
C26 Ru1 C10 83.23(14)
C26 Ru1 N6 77.40(13)
C10 Ru1 N6 95.21(14)
C26 Ru1 N1 94.99(14)
C10 Ru1 N1 78.03(15)
N6 Ru1 N1 170.47(11)
C26 Ru1 C7 89.18(13)
C10 Ru1 C7 163.68(14)
N6 Ru1 C7 97.20(12)
N1 Ru1 C7 88.31(13)
C26 Ru1 C30 165.31(14)
C10 Ru1 C30 92.27(14)
N6 Ru1 C30 89.15(12)
N1 Ru1 C30 97.75(13)
C7 Ru1 C30 98.45(13)
C5 N1 C1 117.7(4)
C5 N1 Ru1 115.1(3)
C1 N1 Ru1 127.1(2)
C10 N2 C12 111.2(4)
C10 N2 C17 125.8(3)
C12 N2 C17 122.7(4)
C11 N3 C5 129.4(4)
C11 N3 C10 110.8(4)
C5 N3 C10 119.5(3)
C7 N4 C8 111.9(3)
C7 N4 C6 123.6(3)
C8 N4 C6 124.5(3)
C7 N5 C9 111.8(3)
C7 N5 C13 126.8(3)
C9 N5 C13 121.4(3)
C25 N6 C21 117.1(3)
C25 N6 Ru1 126.8(2)
C21 N6 Ru1 116.1(2)
C26 N7 C27 111.3(3)
C26 N7 C21 118.7(3)
C27 N7 C21 129.3(3)
C26 N8 C28 110.6(3)
C26 N8 C37 125.5(3)
C28 N8 C37 123.4(3)
C30 N9 C31 111.9(3)
C30 N9 C29 123.6(3)
C31 N9 C29 124.3(3)
C30 N10 C32 111.1(3)
C30 N10 C33 126.4(3)
C32 N10 C33 122.5(3)
N1 C1 C2 121.9(4)
N1 C1 C6 116.1(3)
C2 C1 C6 121.9(4)
C3 C2 C1 119.2(5)
C3 C2 H2 120.4
C1 C2 H2 120.4
C4 C3 C2 120.4(4)
C4 C3 H3 119.8
C2 C3 H3 119.8
C3 C4 C5 117.8(4)
C3 C4 H4 121.1
C5 C4 H4 121.1
N1 C5 N3 112.8(4)
N1 C5 C4 122.8(4)
N3 C5 C4 124.3(4)
N4 C6 C1 113.2(3)
N4 C6 H6A 108.9
C1 C6 H6A 108.9
N4 C6 H6B 108.9
C1 C6 H6B 108.9
H6A C6 H6B 107.8
N5 C7 N4 102.6(3)
N5 C7 Ru1 135.5(3)
N4 C7 Ru1 120.7(2)
N5 C7 H7 93.5
N4 C7 H7 93.5
Ru1 C7 H7 93.5
C9 C8 N4 106.1(3)
C9 C8 H8 126.9
N4 C8 H8 126.9
C8 C9 N5 107.5(3)
C8 C9 H9 126.3
N5 C9 H9 126.3
N2 C10 N3 103.9(3)
N2 C10 Ru1 144.0(3)
N3 C10 Ru1 111.4(3)
C12 C11 N3 106.5(4)
C12 C11 H11 126.8
N3 C11 H11 126.8
C11 C12 N2 107.6(4)
C11 C12 H12 126.2
N2 C12 H12 126.2
N5 C13 C14 113.3(3)
N5 C13 H13A 108.9
C14 C13 H13A 108.9
N5 C13 H13B 108.9
C14 C13 H13B 108.9
H13A C13 H13B 107.7
C13 C14 C15 113.7(4)
C13 C14 H14A 108.8
C15 C14 H14A 108.8
C13 C14 H14B 108.8
C15 C14 H14B 108.8
H14A C14 H14B 107.7
C14 C15 C16 113.3(5)
C14 C15 H15A 108.9
C16 C15 H15A 108.9
C14 C15 H15B 108.9
C16 C15 H15B 108.9
H15A C15 H15B 107.7
C15 C16 H16A 109.5
C15 C16 H16B 109.5
H16A C16 H16B 109.5
C15 C16 H16C 109.5
H16A C16 H16C 109.5
H16B C16 H16C 109.5
N2 C17 C18 111.1(4)
N2 C17 H17A 109.4
C18 C17 H17A 109.4
N2 C17 H17B 109.4
C18 C17 H17B 109.4
H17A C17 H17B 108.0
C19 C18 C17 110.3(5)
C19 C18 H18A 109.6
C17 C18 H18A 109.6
C19 C18 H18B 109.6
C17 C18 H18B 109.6
H18A C18 H18B 108.1
C18 C19 C20 113.1(6)
C18 C19 H19A 109.0
C20 C19 H19A 109.0
C18 C19 H19B 109.0
C20 C19 H19B 109.0
H19A C19 H19B 107.8
C19 C20 H20A 109.5
C19 C20 H20B 109.5
H20A C20 H20B 109.5
C19 C20 H20C 109.5
H20A C20 H20C 109.5
H20B C20 H20C 109.5
N6 C21 C22 124.2(3)
N6 C21 N7 111.9(3)
C22 C21 N7 123.8(3)
C21 C22 C23 117.9(4)
C21 C22 H22 121.1
C23 C22 H22 121.1
C22 C23 C24 119.5(4)
C22 C23 H23 120.2
C24 C23 H23 120.2
C23 C24 C25 119.9(4)
C23 C24 H24 120.1
C25 C24 H24 120.1
N6 C25 C24 121.0(3)
N6 C25 C29 116.3(3)
C24 C25 C29 122.2(3)
N8 C26 N7 103.6(3)
N8 C26 Ru1 143.1(3)
N7 C26 Ru1 113.1(2)
C28 C27 N7 105.7(4)
C28 C27 H27 127.2
N7 C27 H27 127.2
C27 C28 N8 108.8(4)
C27 C28 H28 125.6
N8 C28 H28 125.6
N9 C29 C25 113.4(3)
N9 C29 H29A 108.9
C25 C29 H29A 108.9
N9 C29 H29B 108.9
C25 C29 H29B 108.9
H29A C29 H29B 107.7
N10 C30 N9 103.2(3)
N10 C30 Ru1 135.5(3)
N9 C30 Ru1 120.5(2)
C32 C31 N9 106.4(3)
C32 C31 H31 126.8
N9 C31 H31 126.8
C31 C32 N10 107.3(3)
C31 C32 H32 126.4
N10 C32 H32 126.4
N10 C33 C34 110.9(3)
N10 C33 H33A 109.5
C34 C33 H33A 109.5
N10 C33 H33B 109.5
C34 C33 H33B 109.5
H33A C33 H33B 108.1
C35 C34 C33 112.2(4)
C35 C34 H34A 109.2
C33 C34 H34A 109.2
C35 C34 H34B 109.2
C33 C34 H34B 109.2
H34A C34 H34B 107.9
C34 C35 C36 111.5(5)
C34 C35 H35A 109.3
C36 C35 H35A 109.3
C34 C35 H35B 109.3
C36 C35 H35B 109.3
H35A C35 H35B 108.0
C35 C36 H36A 109.5
C35 C36 H36B 109.5
H36A C36 H36B 109.5
C35 C36 H36C 109.5
H36A C36 H36C 109.5
H36B C36 H36C 109.5
N8 C37 C38 111.2(4)
N8 C37 H37A 109.4
C38 C37 H37A 109.4
N8 C37 H37B 109.4
C38 C37 H37B 109.4
H37A C37 H37B 108.0
C39 C38 C37 113.5(5)
C39 C38 H38A 108.9
C37 C38 H38A 108.9
C39 C38 H38B 108.9
C37 C38 H38B 108.9
H38A C38 H38B 107.7
C38 C39 C40 111.7(5)
C38 C39 H39A 109.3
C40 C39 H39A 109.3
C38 C39 H39B 109.3
C40 C39 H39B 109.3
H39A C39 H39B 107.9
C39 C40 H40A 109.5
C39 C40 H40B 109.5
H40A C40 H40B 109.5
C39 C40 H40C 109.5
H40A C40 H40C 109.5
H40B C40 H40C 109.5
C46 C41 C42 113.7(3)
C46 C41 B1 120.5(3)
C42 C41 B1 125.8(3)
C43 C42 C41 122.4(4)
C43 C42 H42 118.8
C41 C42 H42 118.8
C44 C43 C42 121.4(4)
C44 C43 H43 119.3
C42 C43 H43 119.3
C43 C44 C45 118.0(4)
C43 C44 H44 121.0
C45 C44 H44 121.0
C46 C45 C44 120.3(4)
C46 C45 H45 119.8
C44 C45 H45 119.8
C45 C46 C41 124.2(4)
C45 C46 H46 117.9
C41 C46 H46 117.9
C52 C47 C48 114.3(4)
C52 C47 B1 123.2(3)
C48 C47 B1 122.2(3)
C49 C48 C47 122.9(4)
C49 C48 H48 118.6
C47 C48 H48 118.6
C50 C49 C48 120.4(4)
C50 C49 H49 119.8
C48 C49 H49 119.8
C49 C50 C51 119.3(4)
C49 C50 H50 120.4
C51 C50 H50 120.4
C50 C51 C52 119.8(4)
C50 C51 H51 120.1
C52 C51 H51 120.1
C51 C52 C47 123.5(4)
C51 C52 H52 118.3
C47 C52 H52 118.3
C54 C53 C58 115.4(4)
C54 C53 B1 124.4(4)
C58 C53 B1 120.1(4)
C53 C54 C55 121.7(5)
C53 C54 H54 119.2
C55 C54 H54 119.2
C56 C55 C54 119.8(5)
C56 C55 H55 120.1
C54 C55 H55 120.1
C55 C56 C57 119.7(5)
C55 C56 H56 120.1
C57 C56 H56 120.1
C56 C57 C58 119.6(5)
C56 C57 H57 120.2
C58 C57 H57 120.2
C57 C58 C53 123.7(5)
C57 C58 H58 118.1
C53 C58 H58 118.1
C64 C59 C60 114.5(4)
C64 C59 B1 125.3(4)
C60 C59 B1 119.9(4)
C61 C60 C59 123.0(5)
C61 C60 H60 118.5
C59 C60 H60 118.5
C62 C61 C60 120.1(5)
C62 C61 H61 119.9
C60 C61 H61 119.9
C61 C62 C63 119.1(5)
C61 C62 H62 120.4
C63 C62 H62 120.4
C62 C63 C64 120.7(5)
C62 C63 H63 119.7
C64 C63 H63 119.7
C59 C64 C63 122.5(5)
C59 C64 H64 118.8
C63 C64 H64 118.8
C59 B1 C47 113.1(3)
C59 B1 C41 113.7(3)
C47 B1 C41 106.1(3)
C59 B1 C53 104.1(3)
C47 B1 C53 110.0(3)
C41 B1 C53 109.9(3)
C66 C65 C70 114.1(4)
C66 C65 B2 125.5(4)
C70 C65 B2 120.2(4)
C65 C66 C67 123.0(5)
C65 C66 H66 118.5
C67 C66 H66 118.5
C68 C67 C66 120.6(5)
C68 C67 H67 119.7
C66 C67 H67 119.7
C67 C68 C69 119.5(5)
C67 C68 H68 120.3
C69 C68 H68 120.3
C68 C69 C70 119.1(5)
C68 C69 H69 120.4
C70 C69 H69 120.4
C69 C70 C65 123.6(5)
C69 C70 H70 118.2
C65 C70 H70 118.2
C72 C71 C76 112.9(3)
C72 C71 B2 125.1(3)
C76 C71 B2 122.0(3)
C73 C72 C71 123.7(4)
C73 C72 H72 118.1
C71 C72 H72 118.1
C74 C73 C72 120.5(4)
C74 C73 H73 119.8
C72 C73 H73 119.8
C73 C74 C75 118.8(4)
C73 C74 H74 120.6
C75 C74 H74 120.6
C76 C75 C74 119.8(4)
C76 C75 H75 120.1
C74 C75 H75 120.1
C75 C76 C71 124.3(4)
C75 C76 H76 117.8
C71 C76 H76 117.8
C82 C77 C78 113.5(4)
C82 C77 B2 124.9(4)
C78 C77 B2 121.6(4)
C79 C78 C77 122.1(5)
C79 C78 H78 119.0
C77 C78 H78 119.0
C80 C79 C78 121.9(5)
C80 C79 H79 119.0
C78 C79 H79 119.0
C79 C80 C81 118.2(5)
C79 C80 H80 120.9
C81 C80 H80 120.9
C80 C81 C82 119.8(5)
C80 C81 H81 120.1
C82 C81 H81 120.1
C77 C82 C81 124.5(4)
C77 C82 H82 117.8
C81 C82 H82 117.8
C88 C83 C84 113.7(4)
C88 C83 B2 119.3(4)
C84 C83 B2 127.0(4)
C83 C84 C85 123.1(5)
C83 C84 H84 118.5
C85 C84 H84 118.5
C86 C85 C84 120.5(5)
C86 C85 H85 119.7
C84 C85 H85 119.7
C85 C86 C87 118.7(5)
C85 C86 H86 120.6
C87 C86 H86 120.6
C86 C87 C88 120.6(5)
C86 C87 H87 119.7
C88 C87 H87 119.7
C83 C88 C87 123.5(5)
C83 C88 H88 118.3
C87 C88 H88 118.3
C71 B2 C65 107.9(3)
C71 B2 C83 111.5(3)
C65 B2 C83 108.7(3)
C71 B2 C77 109.5(3)
C65 B2 C77 110.6(3)
C83 B2 C77 108.6(3)
O1 C89 C90 120.2(7)
O1 C89 C91 122.6(7)
C90 C89 C91 117.2(6)
C89 C90 H90A 109.5
C89 C90 H90B 109.5
H90A C90 H90B 109.5
C89 C90 H90C 109.5
H90A C90 H90C 109.5
H90B C90 H90C 109.5
C89 C91 H91A 109.5
C89 C91 H91B 109.5
H91A C91 H91B 109.5
C89 C91 H91C 109.5
H91A C91 H91C 109.5
H91B C91 H91C 109.5

loop_
_geom_bond_atom_site_label_1
_geom_bond_atom_site_label_2
_geom_bond_distance
Ru1 C26 2.039(3)
Ru1 C10 2.043(4)
Ru1 N6 2.079(3)
Ru1 N1 2.090(3)
Ru1 C7 2.096(4)
Ru1 C30 2.103(4)
N1 C5 1.355(5)
N1 C1 1.354(5)
N2 C10 1.325(5)
N2 C12 1.410(6)
N2 C17 1.462(6)
N3 C11 1.387(6)
N3 C5 1.390(6)
N3 C10 1.395(5)
N4 C7 1.372(4)
N4 C8 1.387(5)
N4 C6 1.441(5)
N5 C7 1.365(4)
N5 C9 1.376(5)
N5 C13 1.442(4)
N6 C25 1.354(4)
N6 C21 1.359(4)
N7 C26 1.377(5)
N7 C27 1.386(5)
N7 C21 1.406(5)
N8 C26 1.352(4)
N8 C28 1.380(5)
N8 C37 1.461(5)
N9 C30 1.366(4)
N9 C31 1.376(5)
N9 C29 1.457(5)
N10 C30 1.350(4)
N10 C32 1.391(5)
N10 C33 1.463(5)
C1 C2 1.378(6)
C1 C6 1.499(6)
C2 C3 1.375(7)
C2 H2 0.9300
C3 C4 1.368(7)
C3 H3 0.9300
C4 C5 1.392(6)
C4 H4 0.9300
C6 H6A 0.9700
C6 H6B 0.9700
C7 H7 0.9800
C8 C9 1.337(5)
C8 H8 0.9300
C9 H9 0.9300
C11 C12 1.323(7)
C11 H11 0.9300
C12 H12 0.9300
C13 C14 1.506(5)
C13 H13A 0.9700
C13 H13B 0.9700
C14 C15 1.513(6)
C14 H14A 0.9700
C14 H14B 0.9700
C15 C16 1.527(8)
C15 H15A 0.9700
C15 H15B 0.9700
C16 H16A 0.9600
C16 H16B 0.9600
C16 H16C 0.9600
C17 C18 1.558(7)
C17 H17A 0.9700
C17 H17B 0.9700
C18 C19 1.451(8)
C18 H18A 0.9700
C18 H18B 0.9700
C19 C20 1.508(8)
C19 H19A 0.9700
C19 H19B 0.9700
C20 H20A 0.9600
C20 H20B 0.9600
C20 H20C 0.9600
C21 C22 1.365(5)
C22 C23 1.370(6)
C22 H22 0.9300
C23 C24 1.383(5)
C23 H23 0.9300
C24 C25 1.383(5)
C24 H24 0.9300
C25 C29 1.501(5)
C27 C28 1.326(6)
C27 H27 0.9300
C28 H28 0.9300
C29 H29A 0.9700
C29 H29B 0.9700
C31 C32 1.326(6)
C31 H31 0.9300
C32 H32 0.9300
C33 C34 1.523(6)
C33 H33A 0.9700
C33 H33B 0.9700
C34 C35 1.521(6)
C34 H34A 0.9700
C34 H34B 0.9700
C35 C36 1.549(8)
C35 H35A 0.9700
C35 H35B 0.9700
C36 H36A 0.9600
C36 H36B 0.9600
C36 H36C 0.9600
C37 C38 1.593(7)
C37 H37A 0.9700
C37 H37B 0.9700
C38 C39 1.490(7)
C38 H38A 0.9700
C38 H38B 0.9700
C39 C40 1.538(8)
C39 H39A 0.9700
C39 H39B 0.9700
C40 H40A 0.9600
C40 H40B 0.9600
C40 H40C 0.9600
C41 C46 1.393(5)
C41 C42 1.409(5)
C41 B1 1.653(5)
C42 C43 1.401(5)
C42 H42 0.9300
C43 C44 1.363(6)
C43 H43 0.9300
C44 C45 1.382(6)
C44 H44 0.9300
C45 C46 1.384(5)
C45 H45 0.9300
C46 H46 0.9300
C47 C52 1.393(5)
C47 C48 1.406(5)
C47 B1 1.644(6)
C48 C49 1.383(6)
C48 H48 0.9300
C49 C50 1.369(6)
C49 H49 0.9300
C50 C51 1.374(6)
C50 H50 0.9300
C51 C52 1.388(6)
C51 H51 0.9300
C52 H52 0.9300
C53 C54 1.367(6)
C53 C58 1.397(6)
C53 B1 1.659(6)
C54 C55 1.423(7)
C54 H54 0.9300
C55 C56 1.362(8)
C55 H55 0.9300
C56 C57 1.362(8)
C56 H56 0.9300
C57 C58 1.371(6)
C57 H57 0.9300
C58 H58 0.9300
C59 C64 1.385(5)
C59 C60 1.402(6)
C59 B1 1.644(6)
C60 C61 1.394(6)
C60 H60 0.9300
C61 C62 1.362(7)
C61 H61 0.9300
C62 C63 1.360(7)
C62 H62 0.9300
C63 C64 1.406(6)
C63 H63 0.9300
C64 H64 0.9300
C65 C66 1.372(6)
C65 C70 1.403(6)
C65 B2 1.641(6)
C66 C67 1.389(6)
C66 H66 0.9300
C67 C68 1.357(7)
C67 H67 0.9300
C68 C69 1.361(7)
C68 H68 0.9300
C69 C70 1.388(6)
C69 H69 0.9300
C70 H70 0.9300
C71 C72 1.402(5)
C71 C76 1.415(5)
C71 B2 1.640(6)
C72 C73 1.377(5)
C72 H72 0.9300
C73 C74 1.371(6)
C73 H73 0.9300
C74 C75 1.383(6)
C74 H74 0.9300
C75 C76 1.366(6)
C75 H75 0.9300
C76 H76 0.9300
C77 C82 1.388(6)
C77 C78 1.400(6)
C77 B2 1.651(6)
C78 C79 1.391(7)
C78 H78 0.9300
C79 C80 1.355(7)
C79 H79 0.9300
C80 C81 1.363(7)
C80 H80 0.9300
C81 C82 1.389(6)
C81 H81 0.9300
C82 H82 0.9300
C83 C88 1.383(6)
C83 C84 1.391(6)
C83 B2 1.644(6)
C84 C85 1.397(7)
C84 H84 0.9300
C85 C86 1.345(7)
C85 H85 0.9300
C86 C87 1.359(7)
C86 H86 0.9300
C87 C88 1.386(7)
C87 H87 0.9300
C88 H88 0.9300
O1 C89 1.199(7)
C89 C90 1.468(9)
C89 C91 1.496(9)
C90 H90A 0.9600
C90 H90B 0.9600
C90 H90C 0.9600
C91 H91A 0.9600
C91 H91B 0.9600
C91 H91C 0.9600

loop_
_platon_squeeze_void_nr
_platon_squeeze_void_average_x
_platon_squeeze_void_average_y
_platon_squeeze_void_average_z
_platon_squeeze_void_volume
_platon_squeeze_void_count_electrons
1 -0.015 0.500 0.500 289.7 63.0
2 0.125 0.986 0.773 8.1 -0.4
3 0.333 0.472 0.053 7.3 0.0
4 0.667 0.528 0.947 7.3 -0.1
5 0.875 0.014 0.227 8.1 -0.3
